data_7155069
loop_
_publ_author_name
'Li, Feng'
'Wang, Jingjing'
'Xu, Mengmeng'
'Zhao, Xiaobo'
'Zhou, Xiaohong'
'Zhao, Wen-Xian'
'Liu, Lantao'

_publ_section_title
;
 Catalytic stereoselective cascade reactions of quinols with
 trifluoromethyl ketones: direct access to CF3-containing 1,3-dioxolanes.
;
_journal_issue 16
_journal_name_full 'Organic &amp; biomolecular chemistry'
_journal_page_first 3981
_journal_page_last 3988
_journal_paper_doi 10.1039/c6ob00281a
_journal_volume 14
_journal_year 2016
_chemical_formula_sum 'C15 H13 F3 O3'
_chemical_formula_weight 298.25
_chemical_name_systematic 7a-methyl-2-phenyl-2-(trifluoromethyl)-3a,4-dihydrobenzo[d][1,3]dioxol-5(7aH)-one
_space_group_IT_number 15
_symmetry_cell_setting monoclinic
_symmetry_space_group_name_Hall '-C 2yc'
_symmetry_space_group_name_H-M 'C 1 2/c 1'
_atom_sites_solution_hydrogens geom
_atom_sites_solution_primary direct
_atom_sites_solution_secondary difmap
_audit_creation_method SHELXL-97
_audit_update_record
;
2015-04-24 deposited with the CCDC.
2016-03-31 downloaded from the CCDC.
;
_cell_angle_alpha 90.00
_cell_angle_beta 106.775(15)
_cell_angle_gamma 90.00
_cell_formula_units_Z 8
_cell_length_a 28.78(3)
_cell_length_b 6.621(7)
_cell_length_c 15.245(18)
_cell_measurement_reflns_used 2415
_cell_measurement_temperature 294(2)
_cell_measurement_theta_max 27.5
_cell_measurement_theta_min 3.2
_cell_volume 2781(5)
_computing_cell_refinement CrystalClear
_computing_data_collection CrystalClear
_computing_data_reduction CrystalClear
_computing_molecular_graphics 'Bruker SHELXTL'
_computing_publication_material 'Bruker SHELXTL'
_computing_structure_refinement 'SHELXL-97 (Sheldrick, 1997)'
_computing_structure_solution 'SHELXS-97 (Sheldrick, 1990)'
_diffrn_ambient_temperature 294(2)
_diffrn_detector_area_resol_mean 13.6612
_diffrn_measured_fraction_theta_full 0.996
_diffrn_measured_fraction_theta_max 0.996
_diffrn_measurement_device_type 'Rigaku Mercury375R'
_diffrn_measurement_method 'profile data from \w-scans'
_diffrn_radiation_monochromator graphite
_diffrn_radiation_source 'fine-focus sealed tube'
_diffrn_radiation_type MoK\a
_diffrn_radiation_wavelength 0.71073
_diffrn_reflns_av_R_equivalents 0.0959
_diffrn_reflns_av_sigmaI/netI 0.0519
_diffrn_reflns_limit_h_max 34
_diffrn_reflns_limit_h_min -34
_diffrn_reflns_limit_k_max 7
_diffrn_reflns_limit_k_min -7
_diffrn_reflns_limit_l_max 18
_diffrn_reflns_limit_l_min -18
_diffrn_reflns_number 11489
_diffrn_reflns_theta_full 25.03
_diffrn_reflns_theta_max 25.03
_diffrn_reflns_theta_min 3.16
_exptl_absorpt_coefficient_mu 0.124
_exptl_absorpt_correction_T_max 0.9938
_exptl_absorpt_correction_T_min 0.9792
_exptl_absorpt_correction_type multi-scan
_exptl_crystal_colour COLORLESS
_exptl_crystal_density_diffrn 1.424
_exptl_crystal_density_method 'not measured'
_exptl_crystal_description BLOCK
_exptl_crystal_F_000 1232
_exptl_crystal_recrystallization_method 'Re-crystallisation from solvent: Dichloromethane/Petroleum ethe'
_exptl_crystal_size_max 0.17
_exptl_crystal_size_mid 0.14
_exptl_crystal_size_min 0.05
_refine_diff_density_max 0.161
_refine_diff_density_min -0.166
_refine_diff_density_rms 0.041
_refine_ls_extinction_coef 0.0005(5)
_refine_ls_extinction_expression Fc^*^=kFc[1+0.001xFc^2^\l^3^/sin(2\q)]^-1/4^
_refine_ls_extinction_method SHELXL
_refine_ls_goodness_of_fit_ref 1.055
_refine_ls_hydrogen_treatment constr
_refine_ls_matrix_type full
_refine_ls_number_parameters 192
_refine_ls_number_reflns 2448
_refine_ls_number_restraints 0
_refine_ls_restrained_S_all 1.055
_refine_ls_R_factor_all 0.0833
_refine_ls_R_factor_gt 0.0545
_refine_ls_shift/su_max 0.000
_refine_ls_shift/su_mean 0.000
_refine_ls_structure_factor_coef Fsqd
_refine_ls_weighting_details 'calc w=1/[\s^2^(Fo^2^)+(0.0712P)^2^+0.5709P] where P=(Fo^2^+2Fc^2^)/3'
_refine_ls_weighting_scheme calc
_refine_ls_wR_factor_gt 0.1312
_refine_ls_wR_factor_ref 0.1499
_reflns_number_gt 1663
_reflns_number_total 2448
_reflns_threshold_expression >2sigma(I)
_cod_data_source_file c6ob00281a2.cif
_cod_data_source_block 130703a
_cod_depositor_comments
;
The following automatic conversions were performed:

'_symmetry_cell_setting' value 'MONOCLINIC' changed to 'monoclinic'
according to
/usr/data/users/saulius/crontab/automatic-downloads/rss-feeds/RSC/lib/dictionaries/cif_core.dic
dictionary named 'cif_core.dic' version 2.4.2 from 2011-04-26.

'_exptl_absorpt_correction_type' value 'MULTI-SCAN' changed to
'multi-scan' according to
/usr/data/users/saulius/crontab/automatic-downloads/rss-feeds/RSC/lib/dictionaries/cif_core.dic
dictionary named 'cif_core.dic' version 2.4.2 from 2011-04-26.

'_refine_ls_hydrogen_treatment' value 'CONSTR' changed to 'constr'
according to
/usr/data/users/saulius/crontab/automatic-downloads/rss-feeds/RSC/lib/dictionaries/cif_core.dic
dictionary named 'cif_core.dic' version 2.4.2 from 2011-04-26.

Automatic conversion script
Id: cif_fix_values 4268 2015-11-12 08:31:59Z antanas 

 Adding full bibliography for 7155069.cif.
;
_cod_original_cell_volume 2782(5)
_cod_original_sg_symbol_H-M C2/c
_cod_database_code 7155069

loop_
_symmetry_equiv_pos_as_xyz
'x, y, z'
'-x, y, -z+1/2'
'x+1/2, y+1/2, z'
'-x+1/2, y+1/2, -z+1/2'
'-x, -y, -z'
'x, -y, z-1/2'
'-x+1/2, -y+1/2, -z'
'x+1/2, -y+1/2, z-1/2'

loop_
_atom_site_label
_atom_site_type_symbol
_atom_site_fract_x
_atom_site_fract_y
_atom_site_fract_z
_atom_site_U_iso_or_equiv
_atom_site_adp_type
_atom_site_occupancy
_atom_site_symmetry_multiplicity
_atom_site_calc_flag
_atom_site_refinement_flags
C1 C 0.20423(10) 0.2269(5) 0.8616(2) 0.0652(8) Uani 1 1 d .
C2 C 0.15774(9) 0.2492(3) 0.78205(16) 0.0479(6) Uani 1 1 d .
C3 C 0.11374(9) 0.1870(3) 0.80988(15) 0.0479(6) Uani 1 1 d .
C4 C 0.10135(10) -0.0139(4) 0.81279(19) 0.0630(7) Uani 1 1 d .
H4 H 0.1201 -0.1138 0.7968 0.076 Uiso 1 1 calc R
C5 C 0.06091(12) -0.0660(5) 0.8397(2) 0.0744(8) Uani 1 1 d .
H5 H 0.0527 -0.2015 0.8416 0.089 Uiso 1 1 calc R
C6 C 0.03296(11) 0.0777(5) 0.8632(2) 0.0726(8) Uani 1 1 d .
H6 H 0.0059 0.0409 0.8813 0.087 Uiso 1 1 calc R
C7 C 0.04491(11) 0.2758(5) 0.8601(2) 0.0719(8) Uani 1 1 d .
H7 H 0.0257 0.3746 0.8756 0.086 Uiso 1 1 calc R
C8 C 0.08505(10) 0.3316(4) 0.83447(18) 0.0622(7) Uani 1 1 d .
H8 H 0.0930 0.4675 0.8336 0.075 Uiso 1 1 calc R
C9 C 0.16502(9) 0.4654(4) 0.66827(17) 0.0526(6) Uani 1 1 d .
H9 H 0.1997 0.4925 0.6786 0.063 Uiso 1 1 calc R
C10 C 0.13512(10) 0.6342(4) 0.61373(19) 0.0593(7) Uani 1 1 d .
H10A H 0.1415 0.7575 0.6496 0.071 Uiso 1 1 calc R
H10B H 0.1448 0.6562 0.5586 0.071 Uiso 1 1 calc R
C11 C 0.08156(10) 0.5891(4) 0.58763(17) 0.0581(7) Uani 1 1 d .
C12 C 0.06777(10) 0.3796(4) 0.56361(18) 0.0576(7) Uani 1 1 d .
H12 H 0.0354 0.3503 0.5343 0.069 Uiso 1 1 calc R
C13 C 0.09943(10) 0.2305(4) 0.58195(17) 0.0536(6) Uani 1 1 d .
H13 H 0.0880 0.1007 0.5649 0.064 Uiso 1 1 calc R
C14 C 0.15248(9) 0.2555(3) 0.62826(16) 0.0474(6) Uani 1 1 d .
C15 C 0.18275(12) 0.1870(4) 0.5678(2) 0.0719(8) Uani 1 1 d .
H15A H 0.2165 0.1918 0.6017 0.108 Uiso 1 1 calc R
H15B H 0.1770 0.2744 0.5155 0.108 Uiso 1 1 calc R
H15C H 0.1740 0.0511 0.5477 0.108 Uiso 1 1 calc R
F1 F 0.24295(6) 0.2921(3) 0.83960(13) 0.0866(6) Uani 1 1 d .
F2 F 0.21320(6) 0.0356(3) 0.88775(12) 0.0889(6) Uani 1 1 d .
F3 F 0.20131(7) 0.3313(3) 0.93380(11) 0.0954(7) Uani 1 1 d .
O1 O 0.16527(6) 0.1312(2) 0.71011(11) 0.0532(5) Uani 1 1 d .
O2 O 0.15409(6) 0.4519(2) 0.75416(11) 0.0541(5) Uani 1 1 d .
O3 O 0.05199(8) 0.7210(3) 0.58533(16) 0.0847(7) Uani 1 1 d .

loop_
_atom_site_aniso_label
_atom_site_aniso_U_11
_atom_site_aniso_U_22
_atom_site_aniso_U_33
_atom_site_aniso_U_23
_atom_site_aniso_U_13
_atom_site_aniso_U_12
C1 0.0484(16) 0.080(2) 0.0647(17) -0.0038(15) 0.0126(14) 0.0074(14)
C2 0.0526(14) 0.0461(14) 0.0456(12) -0.0048(11) 0.0152(11) 0.0035(11)
C3 0.0486(13) 0.0540(14) 0.0392(11) -0.0013(11) 0.0099(10) 0.0024(11)
C4 0.0705(17) 0.0557(16) 0.0680(16) 0.0059(14) 0.0283(15) 0.0072(14)
C5 0.082(2) 0.0653(17) 0.083(2) 0.0071(16) 0.0354(17) -0.0074(16)
C6 0.0628(17) 0.095(2) 0.0663(17) 0.0010(16) 0.0282(15) -0.0063(17)
C7 0.0659(19) 0.084(2) 0.0744(19) -0.0102(16) 0.0344(16) 0.0038(15)
C8 0.0651(17) 0.0589(16) 0.0668(16) -0.0078(13) 0.0256(14) 0.0029(13)
C9 0.0504(13) 0.0509(14) 0.0624(15) -0.0050(12) 0.0256(12) -0.0053(11)
C10 0.0763(18) 0.0409(13) 0.0669(16) 0.0028(12) 0.0305(14) -0.0035(13)
C11 0.0673(17) 0.0557(15) 0.0517(14) 0.0068(12) 0.0177(13) 0.0094(14)
C12 0.0575(15) 0.0560(15) 0.0582(14) 0.0018(13) 0.0149(13) -0.0026(13)
C13 0.0622(16) 0.0464(14) 0.0527(14) -0.0047(11) 0.0177(13) -0.0071(12)
C14 0.0546(14) 0.0408(13) 0.0526(13) 0.0032(10) 0.0250(12) 0.0009(11)
C15 0.088(2) 0.0648(17) 0.0783(19) 0.0032(15) 0.0478(18) 0.0085(15)
F1 0.0490(10) 0.1073(14) 0.0997(13) -0.0037(11) 0.0155(9) -0.0029(9)
F2 0.0725(11) 0.0949(14) 0.0883(13) 0.0268(10) 0.0056(9) 0.0222(10)
F3 0.0707(11) 0.1410(18) 0.0617(10) -0.0274(11) -0.0011(9) 0.0135(11)
O1 0.0629(10) 0.0468(9) 0.0534(9) 0.0013(8) 0.0223(8) 0.0088(8)
O2 0.0618(10) 0.0484(10) 0.0548(10) -0.0050(8) 0.0210(8) -0.0001(8)
O3 0.0851(15) 0.0684(13) 0.0948(15) -0.0022(12) 0.0169(13) 0.0263(12)

loop_
_atom_type_symbol
_atom_type_description
_atom_type_scat_dispersion_real
_atom_type_scat_dispersion_imag
_atom_type_scat_source
C C 0.0033 0.0016 'International Tables Vol C Tables 4.2.6.8 and 6.1.1.4'
H H 0.0000 0.0000 'International Tables Vol C Tables 4.2.6.8 and 6.1.1.4'
O O 0.0106 0.0060 'International Tables Vol C Tables 4.2.6.8 and 6.1.1.4'
F F 0.0171 0.0103 'International Tables Vol C Tables 4.2.6.8 and 6.1.1.4'

loop_
_geom_angle_atom_site_label_1
_geom_angle_atom_site_label_2
_geom_angle_atom_site_label_3
_geom_angle
F3 C1 F1 107.5(2)
F3 C1 F2 107.6(3)
F1 C1 F2 106.3(2)
F3 C1 C2 111.0(2)
F1 C1 C2 112.0(2)
F2 C1 C2 112.3(2)
O2 C2 O1 107.99(19)
O2 C2 C3 110.61(18)
O1 C2 C3 113.4(2)
O2 C2 C1 107.7(2)
O1 C2 C1 105.4(2)
C3 C2 C1 111.4(2)
C4 C3 C8 118.5(3)
C4 C3 C2 121.3(2)
C8 C3 C2 120.2(2)
C3 C4 C5 119.8(2)
C3 C4 H4 120.1
C5 C4 H4 120.1
C6 C5 C4 121.1(3)
C6 C5 H5 119.5
C4 C5 H5 119.5
C7 C6 C5 119.4(3)
C7 C6 H6 120.3
C5 C6 H6 120.3
C6 C7 C8 120.7(3)
C6 C7 H7 119.6
C8 C7 H7 119.6
C7 C8 C3 120.5(3)
C7 C8 H8 119.7
C3 C8 H8 119.7
O2 C9 C10 108.0(2)
O2 C9 C14 102.73(18)
C10 C9 C14 115.2(2)
O2 C9 H9 110.2
C10 C9 H9 110.2
C14 C9 H9 110.2
C11 C10 C9 112.1(2)
C11 C10 H10A 109.2
C9 C10 H10A 109.2
C11 C10 H10B 109.2
C9 C10 H10B 109.2
H10A C10 H10B 107.9
O3 C11 C12 122.6(3)
O3 C11 C10 121.4(3)
C12 C11 C10 116.0(2)
C13 C12 C11 122.5(3)
C13 C12 H12 118.7
C11 C12 H12 118.7
C12 C13 C14 124.5(2)
C12 C13 H13 117.7
C14 C13 H13 117.7
O1 C14 C13 108.32(18)
O1 C14 C15 107.9(2)
C13 C14 C15 111.6(2)
O1 C14 C9 101.65(19)
C13 C14 C9 112.5(2)
C15 C14 C9 114.1(2)
C14 C15 H15A 109.5
C14 C15 H15B 109.5
H15A C15 H15B 109.5
C14 C15 H15C 109.5
H15A C15 H15C 109.5
H15B C15 H15C 109.5
C2 O1 C14 107.19(18)
C2 O2 C9 108.61(16)

loop_
_geom_bond_atom_site_label_1
_geom_bond_atom_site_label_2
_geom_bond_distance
C1 F3 1.323(3)
C1 F1 1.325(3)
C1 F2 1.331(4)
C1 C2 1.532(4)
C2 O2 1.402(3)
C2 O1 1.413(3)
C2 C3 1.505(4)
C3 C4 1.381(4)
C3 C8 1.384(4)
C4 C5 1.384(4)
C4 H4 0.9300
C5 C6 1.360(4)
C5 H5 0.9300
C6 C7 1.361(4)
C6 H6 0.9300
C7 C8 1.373(4)
C7 H7 0.9300
C8 H8 0.9300
C9 O2 1.435(3)
C9 C10 1.506(4)
C9 C14 1.518(3)
C9 H9 0.9800
C10 C11 1.507(4)
C10 H10A 0.9700
C10 H10B 0.9700
C11 O3 1.213(3)
C11 C12 1.460(4)
C12 C13 1.317(4)
C12 H12 0.9300
C13 C14 1.495(4)
C13 H13 0.9300
C14 O1 1.451(3)
C14 C15 1.510(4)
C15 H15A 0.9600
C15 H15B 0.9600
C15 H15C 0.9600

loop_
_geom_torsion_atom_site_label_1
_geom_torsion_atom_site_label_2
_geom_torsion_atom_site_label_3
_geom_torsion_atom_site_label_4
_geom_torsion
F3 C1 C2 O2 65.1(3)
F1 C1 C2 O2 -54.9(3)
F2 C1 C2 O2 -174.47(19)
F3 C1 C2 O1 -179.7(2)
F1 C1 C2 O1 60.2(3)
F2 C1 C2 O1 -59.3(3)
F3 C1 C2 C3 -56.3(3)
F1 C1 C2 C3 -176.4(2)
F2 C1 C2 C3 64.1(3)
O2 C2 C3 C4 159.9(2)
O1 C2 C3 C4 38.4(3)
C1 C2 C3 C4 -80.4(3)
O2 C2 C3 C8 -21.0(3)
O1 C2 C3 C8 -142.5(2)
C1 C2 C3 C8 98.7(3)
C8 C3 C4 C5 0.2(4)
C2 C3 C4 C5 179.3(2)
C3 C4 C5 C6 0.1(5)
C4 C5 C6 C7 0.1(5)
C5 C6 C7 C8 -0.7(5)
C6 C7 C8 C3 1.0(4)
C4 C3 C8 C7 -0.7(4)
C2 C3 C8 C7 -179.9(2)
O2 C9 C10 C11 -65.5(3)
C14 C9 C10 C11 48.6(3)
C9 C10 C11 O3 143.8(3)
C9 C10 C11 C12 -37.5(3)
O3 C11 C12 C13 -167.1(3)
C10 C11 C12 C13 14.2(4)
C11 C12 C13 C14 -0.3(4)
C12 C13 C14 O1 122.3(3)
C12 C13 C14 C15 -119.1(3)
C12 C13 C14 C9 10.7(3)
O2 C9 C14 O1 -33.5(2)
C10 C9 C14 O1 -150.7(2)
O2 C9 C14 C13 82.1(2)
C10 C9 C14 C13 -35.0(3)
O2 C9 C14 C15 -149.3(2)
C10 C9 C14 C15 93.5(3)
O2 C2 O1 C14 -16.0(2)
C3 C2 O1 C14 106.9(2)
C1 C2 O1 C14 -131.0(2)
C13 C14 O1 C2 -88.1(2)
C15 C14 O1 C2 150.9(2)
C9 C14 O1 C2 30.6(2)
O1 C2 O2 C9 -6.7(2)
C3 C2 O2 C9 -131.35(19)
C1 C2 O2 C9 106.7(2)
C10 C9 O2 C2 147.5(2)
C14 C9 O2 C2 25.3(2)
